data_7202404
loop_
_publ_author_name
'Lemmerer, Andreas'
'Bourne, Susan A.'
'Fernandes, Manuel A.'

_publ_section_title
;
 Disruption of a robust supramolecular heterosynthon in achiral
 benzylammonium and (pyridylmethyl)ammonium m-iodobenzoate salts
;
_journal_issue 12
_journal_name_full CrystEngComm
_journal_page_first 1750
_journal_paper_doi 10.1039/b811789f
_journal_volume 10
_journal_year 2008
_chemical_formula_moiety 'C7 H10 N, C7 H4 I O2'
_chemical_formula_sum 'C14 H14 I N O2'
_chemical_formula_weight 355.16
_chemical_name_common (benzylammonium)(m-iodobenzoate)
_chemical_name_systematic
;
(benzylammonium)(m-iodobenzoate)
;
_space_group_IT_number 14
_symmetry_cell_setting monoclinic
_symmetry_space_group_name_Hall '-P 2ybc'
_symmetry_space_group_name_H-M 'P 1 21/c 1'
_atom_sites_solution_hydrogens geom
_atom_sites_solution_primary direct
_atom_sites_solution_secondary difmap
_audit_conform_dict_location ftp://ftp.iucr.org/pub/cif_core.dic
_audit_conform_dict_name cif_core.dic
_audit_conform_dict_version 2.3
_audit_creation_date 2008-06-29T12:14:02-00:00
_audit_creation_method 'WinGX routine CIF_UPDATE'
_cell_angle_alpha 90
_cell_angle_beta 91.03(3)
_cell_angle_gamma 90
_cell_formula_units_Z 4
_cell_length_a 14.689(3)
_cell_length_b 10.544(2)
_cell_length_c 8.6613(17)
_cell_measurement_reflns_used 47228
_cell_measurement_temperature 173(2)
_cell_measurement_theta_max 25.68
_cell_measurement_theta_min 1
_cell_volume 1341.3(5)
_computing_cell_refinement 'DENZO-SMN (Otwinowski & Minor, 1997)'
_computing_data_collection 'COLLECT (Nonius, 2000)'
_computing_data_reduction DENZO-SMN
_computing_molecular_graphics
;
Ortep-3 for Windows (Farrugia, 1997) and DIAMOND (Brandenburg, 1999)
;
_computing_publication_material
;
WinGX publication routines (Farrugia, 1999) and PLATON (Spek, 2002)
;
_computing_structure_refinement 'SHELXL-97 (Sheldrick, 1997)'
_computing_structure_solution 'SHELXS-97 (Sheldrick, 1997)'
_diffrn_ambient_temperature 173(2)
_diffrn_measured_fraction_theta_full 0.999
_diffrn_measured_fraction_theta_max 0.999
_diffrn_measurement_device_type 'Nonius KappaCCD area-detector'
_diffrn_measurement_method '1.0\%\p and \w scans'
_diffrn_radiation_monochromator graphite
_diffrn_radiation_type MoK\a
_diffrn_radiation_wavelength 0.71073
_diffrn_reflns_av_R_equivalents 0.0449
_diffrn_reflns_av_unetI/netI 0.0194
_diffrn_reflns_limit_h_max 17
_diffrn_reflns_limit_h_min -17
_diffrn_reflns_limit_k_max 12
_diffrn_reflns_limit_k_min -12
_diffrn_reflns_limit_l_max 10
_diffrn_reflns_limit_l_min -10
_diffrn_reflns_number 34678
_diffrn_reflns_theta_full 25.5
_diffrn_reflns_theta_max 25.5
_diffrn_reflns_theta_min 2.38
_diffrn_standards_number 0
_exptl_absorpt_coefficient_mu 2.381
_exptl_absorpt_correction_T_max 0.69
_exptl_absorpt_correction_T_min 0.41
_exptl_absorpt_correction_type multi-scan
_exptl_absorpt_process_details 'SADABS (Sheldrick, 1996)'
_exptl_crystal_colour colorless
_exptl_crystal_density_diffrn 1.759
_exptl_crystal_density_method 'not measured'
_exptl_crystal_description block
_exptl_crystal_F_000 696
_exptl_crystal_size_max 0.4
_exptl_crystal_size_mid 0.35
_exptl_crystal_size_min 0.15
_refine_diff_density_max 2.055
_refine_diff_density_min -1.113
_refine_diff_density_rms 0.102
_refine_ls_extinction_method none
_refine_ls_goodness_of_fit_ref 1.087
_refine_ls_hydrogen_treatment mixed
_refine_ls_matrix_type full
_refine_ls_number_parameters 172
_refine_ls_number_reflns 2499
_refine_ls_number_restraints 0
_refine_ls_restrained_S_all 1.087
_refine_ls_R_factor_all 0.0448
_refine_ls_R_factor_gt 0.0354
_refine_ls_shift/su_max 0.001
_refine_ls_shift/su_mean 0
_refine_ls_structure_factor_coef Fsqd
_refine_ls_weighting_details 'calc w=1/[\s^2^(Fo^2^)+(0.0467P)^2^+3.0823P] where P=(Fo^2^+2Fc^2^)/3'
_refine_ls_weighting_scheme calc
_refine_ls_wR_factor_gt 0.0879
_refine_ls_wR_factor_ref 0.0948
_reflns_number_gt 2109
_reflns_number_total 2499
_reflns_threshold_expression >2sigma(I)
_cod_data_source_file b811789f.txt
_cod_data_source_block 1_CSD_DEP_689520
_cod_depositor_comments
;
The following automatic conversions were performed:
'_symmetry_cell_setting' value 'Monoclinic' changed to 'monoclinic'
according to '/home/saulius/struct/CIF-dictionaries/cif_core.dic'
dictionary named 'cif_core.dic' version 2.4.1 from 2010-06-29.

Automatic conversion script
Id: cif_fix_enum 1527 2010-12-29 10:47:43Z saulius 
;
_cod_original_sg_symbol_H-M P2(1)/c
_cod_database_code 7202404

loop_
_symmetry_equiv_pos_as_xyz
'x, y, z'
'-x, y+1/2, -z+1/2'
'-x, -y, -z'
'x, -y-1/2, z-1/2'

loop_
_atom_site_label
_atom_site_type_symbol
_atom_site_fract_x
_atom_site_fract_y
_atom_site_fract_z
_atom_site_U_iso_or_equiv
_atom_site_adp_type
_atom_site_occupancy
_atom_site_symmetry_multiplicity
_atom_site_calc_flag
_atom_site_refinement_flags
_atom_site_disorder_assembly
_atom_site_disorder_group
C1 C 0.7243(3) 0.3919(3) 0.8018(4) 0.0253(8) Uani 1 1 d . . .
C2 C 0.7854(3) 0.4748(4) 0.7362(4) 0.0292(8) Uani 1 1 d . . .
H2 H 0.7659 0.5312 0.6568 0.035 Uiso 1 1 calc R . .
C3 C 0.8758(3) 0.4751(4) 0.7875(5) 0.0311(8) Uani 1 1 d . . .
C4 C 0.9056(3) 0.3939(4) 0.9028(5) 0.0343(9) Uani 1 1 d . . .
H4 H 0.9677 0.3939 0.9356 0.041 Uiso 1 1 calc R . .
C5 C 0.8441(3) 0.3125(4) 0.9699(5) 0.0394(10) Uani 1 1 d . . .
H5 H 0.8637 0.2571 1.0504 0.047 Uiso 1 1 calc R . .
C6 C 0.7541(3) 0.3114(4) 0.9201(4) 0.0307(8) Uani 1 1 d . . .
H6 H 0.7122 0.2553 0.9669 0.037 Uiso 1 1 calc R . .
C7 C 0.6257(3) 0.3895(3) 0.7466(4) 0.0272(8) Uani 1 1 d . . .
I1 I 0.968240(19) 0.60521(3) 0.69294(4) 0.04521(14) Uani 1 1 d . . .
O1 O 0.6004(2) 0.4708(3) 0.6490(3) 0.0389(7) Uani 1 1 d . . .
O2 O 0.57540(19) 0.3040(3) 0.7963(3) 0.0362(7) Uani 1 1 d . . .
C8 C 0.3423(3) 0.1444(4) 0.4497(4) 0.0279(8) Uani 1 1 d . . .
C9 C 0.3829(3) 0.0481(4) 0.3639(5) 0.0297(8) Uani 1 1 d . . .
H9 H 0.4447 0.0261 0.3838 0.036 Uiso 1 1 calc R . .
C10 C 0.3338(3) -0.0153(4) 0.2505(5) 0.0344(9) Uani 1 1 d . . .
H10 H 0.362 -0.08 0.1919 0.041 Uiso 1 1 calc R . .
C11 C 0.2433(3) 0.0156(4) 0.2224(5) 0.0389(10) Uani 1 1 d . . .
H11 H 0.2094 -0.0281 0.1445 0.047 Uiso 1 1 calc R . .
C12 C 0.2027(3) 0.1094(4) 0.3070(6) 0.0406(10) Uani 1 1 d . . .
H12 H 0.1406 0.1303 0.2876 0.049 Uiso 1 1 calc R . .
C13 C 0.2516(3) 0.1739(4) 0.4204(5) 0.0348(9) Uani 1 1 d . . .
H13 H 0.2229 0.2385 0.4784 0.042 Uiso 1 1 calc R . .
C14 C 0.3965(3) 0.2144(4) 0.5724(5) 0.0343(9) Uani 1 1 d . . .
H14A H 0.3542 0.2578 0.6428 0.041 Uiso 1 1 calc R . .
H14B H 0.4328 0.1529 0.634 0.041 Uiso 1 1 calc R . .
N1 N 0.4587(2) 0.3099(4) 0.5037(4) 0.0294(7) Uani 1 1 d . . .
H1A H 0.491(4) 0.350(5) 0.567(6) 0.044 Uiso 1 1 d . . .
H1B H 0.430(4) 0.373(5) 0.459(6) 0.044 Uiso 1 1 d . . .
H1C H 0.494(4) 0.278(5) 0.449(6) 0.044 Uiso 1 1 d . . .

loop_
_atom_site_aniso_label
_atom_site_aniso_U_11
_atom_site_aniso_U_22
_atom_site_aniso_U_33
_atom_site_aniso_U_23
_atom_site_aniso_U_13
_atom_site_aniso_U_12
C1 0.027(2) 0.0239(19) 0.0246(18) -0.0056(15) -0.0013(15) 0.0009(15)
C2 0.030(2) 0.0268(19) 0.031(2) -0.0010(16) -0.0029(16) 0.0030(16)
C3 0.030(2) 0.028(2) 0.036(2) -0.0052(16) 0.0024(16) 0.0002(16)
C4 0.029(2) 0.033(2) 0.041(2) -0.0061(18) -0.0091(18) 0.0031(17)
C5 0.044(2) 0.032(2) 0.041(2) 0.0031(19) -0.0121(19) 0.0021(19)
C6 0.032(2) 0.0269(19) 0.033(2) 0.0000(16) -0.0040(16) -0.0020(16)
C7 0.026(2) 0.0257(19) 0.030(2) -0.0077(16) -0.0026(16) 0.0025(16)
I1 0.03087(19) 0.0492(2) 0.0556(2) 0.00840(14) 0.00242(13) -0.00517(13)
O1 0.0372(17) 0.0344(16) 0.0446(17) 0.0071(13) -0.0138(13) 0.0018(13)
O2 0.0266(14) 0.0348(16) 0.0471(17) 0.0006(13) 0.0009(12) -0.0035(12)
C8 0.037(2) 0.0207(17) 0.0257(19) 0.0047(15) 0.0029(16) -0.0022(16)
C9 0.032(2) 0.0226(19) 0.034(2) 0.0028(16) 0.0032(16) -0.0002(16)
C10 0.038(2) 0.026(2) 0.039(2) -0.0061(17) 0.0058(18) -0.0031(17)
C11 0.038(2) 0.035(2) 0.044(2) -0.0058(19) -0.0017(19) -0.0113(19)
C12 0.029(2) 0.037(2) 0.056(3) 0.000(2) 0.002(2) 0.0001(18)
C13 0.034(2) 0.031(2) 0.040(2) -0.0025(18) 0.0104(17) 0.0000(17)
C14 0.046(2) 0.031(2) 0.0267(19) -0.0005(16) -0.0003(17) 0.0020(18)
N1 0.0286(18) 0.0280(18) 0.0313(18) -0.0060(15) -0.0068(14) 0.0018(15)

loop_
_atom_type_symbol
_atom_type_description
_atom_type_scat_dispersion_real
_atom_type_scat_dispersion_imag
_atom_type_scat_source
C C 0.0033 0.0016 'International Tables Vol C Tables 4.2.6.8 and 6.1.1.4'
H H 0 0 'International Tables Vol C Tables 4.2.6.8 and 6.1.1.4'
N N 0.0061 0.0033 'International Tables Vol C Tables 4.2.6.8 and 6.1.1.4'
I I -0.4742 1.8119 'International Tables Vol C Tables 4.2.6.8 and 6.1.1.4'
O O 0.0106 0.006 'International Tables Vol C Tables 4.2.6.8 and 6.1.1.4'

loop_
_geom_angle_atom_site_label_1
_geom_angle_atom_site_label_2
_geom_angle_atom_site_label_3
_geom_angle
_geom_angle_site_symmetry_1
_geom_angle_site_symmetry_3
_geom_angle_publ_flag
C2 C1 C6 119.3(4) . . ?
C2 C1 C7 120.3(3) . . ?
C6 C1 C7 120.4(3) . . ?
C1 C2 C3 119.6(4) . . ?
C1 C2 H2 120.2 . . ?
C3 C2 H2 120.2 . . ?
C4 C3 C2 121.1(4) . . ?
C4 C3 I1 119.2(3) . . ?
C2 C3 I1 119.7(3) . . ?
C3 C4 C5 119.2(4) . . ?
C3 C4 H4 120.4 . . ?
C5 C4 H4 120.4 . . ?
C4 C5 C6 120.2(4) . . ?
C4 C5 H5 119.9 . . ?
C6 C5 H5 119.9 . . ?
C5 C6 C1 120.6(4) . . ?
C5 C6 H6 119.7 . . ?
C1 C6 H6 119.7 . . ?
O2 C7 O1 123.8(4) . . ?
O2 C7 C1 118.1(3) . . ?
O1 C7 C1 118.0(3) . . ?
C13 C8 C9 118.9(4) . . ?
C13 C8 C14 120.8(4) . . ?
C9 C8 C14 120.4(4) . . ?
C10 C9 C8 120.5(4) . . ?
C10 C9 H9 119.7 . . ?
C8 C9 H9 119.7 . . ?
C9 C10 C11 119.9(4) . . ?
C9 C10 H10 120.1 . . ?
C11 C10 H10 120.1 . . ?
C12 C11 C10 120.0(4) . . ?
C12 C11 H11 120 . . ?
C10 C11 H11 120 . . ?
C11 C12 C13 120.4(4) . . ?
C11 C12 H12 119.8 . . ?
C13 C12 H12 119.8 . . ?
C12 C13 C8 120.3(4) . . ?
C12 C13 H13 119.9 . . ?
C8 C13 H13 119.9 . . ?
N1 C14 C8 111.7(3) . . ?
N1 C14 H14A 109.3 . . ?
C8 C14 H14A 109.3 . . ?
N1 C14 H14B 109.3 . . ?
C8 C14 H14B 109.3 . . ?
H14A C14 H14B 107.9 . . ?
C14 N1 H1A 115(4) . . ?
C14 N1 H1B 113(3) . . ?
H1A N1 H1B 100(5) . . ?
C14 N1 H1C 112(4) . . ?
H1A N1 H1C 104(5) . . ?
H1B N1 H1C 112(5) . . ?

loop_
_geom_bond_atom_site_label_1
_geom_bond_atom_site_label_2
_geom_bond_distance
_geom_bond_site_symmetry_2
_geom_bond_publ_flag
C1 C2 1.382(6) . ?
C1 C6 1.395(5) . ?
C1 C7 1.517(5) . ?
C2 C3 1.393(6) . ?
C2 H2 0.95 . ?
C3 C4 1.381(6) . ?
C3 I1 2.106(4) . ?
C4 C5 1.382(6) . ?
C4 H4 0.95 . ?
C5 C6 1.383(6) . ?
C5 H5 0.95 . ?
C6 H6 0.95 . ?
C7 O2 1.247(5) . ?
C7 O1 1.255(5) . ?
C8 C13 1.388(6) . ?
C8 C9 1.398(6) . ?
C8 C14 1.509(6) . ?
C9 C10 1.380(6) . ?
C9 H9 0.95 . ?
C10 C11 1.386(6) . ?
C10 H10 0.95 . ?
C11 C12 1.374(6) . ?
C11 H11 0.95 . ?
C12 C13 1.385(6) . ?
C12 H12 0.95 . ?
C13 H13 0.95 . ?
C14 N1 1.490(5) . ?
C14 H14A 0.99 . ?
C14 H14B 0.99 . ?
N1 H1A 0.83(6) . ?
N1 H1B 0.88(6) . ?
N1 H1C 0.79(6) . ?

loop_
_geom_hbond_atom_site_label_D
_geom_hbond_atom_site_label_H
_geom_hbond_atom_site_label_A
_geom_hbond_distance_DH
_geom_hbond_distance_HA
_geom_hbond_distance_DA
_geom_hbond_angle_DHA
_geom_hbond_site_symmetry_A
N1 H1A O1 0.83(6) 2.16(6) 2.950(5) 158(5) .
N1 H1A O2 0.83(6) 2.37(6) 3.034(5) 137(5) .
N1 H1B O1 0.88(6) 1.94(6) 2.795(5) 164(5) 3_666
N1 H1C O2 0.79(6) 1.99(6) 2.778(5) 175(5) 4_565

loop_
_geom_torsion_atom_site_label_1
_geom_torsion_atom_site_label_2
_geom_torsion_atom_site_label_3
_geom_torsion_atom_site_label_4
_geom_torsion
_geom_torsion_site_symmetry_1
_geom_torsion_site_symmetry_2
_geom_torsion_site_symmetry_3
_geom_torsion_site_symmetry_4
_geom_torsion_publ_flag
C6 C1 C2 C3 1.1(6) . . . . ?
C7 C1 C2 C3 -179.5(3) . . . . ?
C1 C2 C3 C4 0.0(6) . . . . ?
C1 C2 C3 I1 -178.0(3) . . . . ?
C2 C3 C4 C5 -1.1(6) . . . . ?
I1 C3 C4 C5 177.0(3) . . . . ?
C3 C4 C5 C6 1.0(6) . . . . ?
C4 C5 C6 C1 0.1(6) . . . . ?
C2 C1 C6 C5 -1.1(6) . . . . ?
C7 C1 C6 C5 179.4(4) . . . . ?
C2 C1 C7 O2 172.1(3) . . . . ?
C6 C1 C7 O2 -8.5(5) . . . . ?
C2 C1 C7 O1 -5.2(5) . . . . ?
C6 C1 C7 O1 174.2(4) . . . . ?
C13 C8 C9 C10 0.9(6) . . . . ?
C14 C8 C9 C10 -179.3(4) . . . . ?
C8 C9 C10 C11 -0.7(6) . . . . ?
C9 C10 C11 C12 0.2(7) . . . . ?
C10 C11 C12 C13 0.1(7) . . . . ?
C11 C12 C13 C8 0.1(7) . . . . ?
C9 C8 C13 C12 -0.6(6) . . . . ?
C14 C8 C13 C12 179.6(4) . . . . ?
C13 C8 C14 N1 -103.1(4) . . . . ?
C9 C8 C14 N1 77.1(4) . . . . ?

loop_
_cod_related_entry_id
_cod_related_entry_database
_cod_related_entry_code
1 ChemSpider 24770737
